data_7105305
loop_
_publ_author_name
'Parois, Pascal'
'Moggach, Stephen A'
'Sanchez-Benitez, Javier'
'Kamenev, Konstantin V'
'Lennie, Alistair R'
'Warren, John E'
'Brechin, Euan K'
'Parsons, Simon'
'Murrie, Mark'

_publ_section_title
;
 Pressure-induced Jahn-Teller switching in a Mn12 nanomagnet.
;
_journal_issue 11
_journal_name_full 'Chemical communications (Cambridge, England)'
_journal_page_first 1881
_journal_page_last 1883
_journal_paper_doi 10.1039/b923962f
_journal_volume 46
_journal_year 2010
_chemical_compound_source 'Mark Murrie & Pascal Parois, Glasgow University'
_chemical_formula_moiety '[Mn12O12(tBuCH2CO2)16(H2O)4]'
_chemical_formula_sum 'C96 H184 Mn12 N0 O48'
_chemical_formula_weight 2765.71
_chemical_name_systematic
;
?
;
_space_group_IT_number 2
_symmetry_cell_setting triclinic
_symmetry_space_group_name_Hall '-P 1'
_symmetry_space_group_name_H-M 'P -1'
_atom_sites_solution_hydrogens geom
_atom_sites_solution_primary direct
_atom_sites_solution_secondary difmap
_audit_creation_method SHELXL-97
_cell_angle_alpha 76.184(9)
_cell_angle_beta 76.208(8)
_cell_angle_gamma 79.415(8)
_cell_formula_units_Z 2
_cell_length_a 15.0148(19)
_cell_length_b 15.1418(19)
_cell_length_c 26.7583(19)
_cell_measurement_reflns_used 2423
_cell_measurement_temperature 296(2)
_cell_measurement_theta_max 13.4
_cell_measurement_theta_min 2.2
_cell_volume 5685.1(11)
_computing_cell_refinement 'Bruker Saint'
_computing_data_collection 'Bruker Apex'
_computing_data_reduction 'Bruker Saint'
_computing_structure_refinement 'SHELXL-97 (Sheldrick, 2008)'
_diffrn_ambient_temperature 296(2)
_diffrn_measured_fraction_theta_full 0.306
_diffrn_measured_fraction_theta_max 0.306
_diffrn_measurement_device_type 'Bruker Apex-II'
_diffrn_measurement_method omega
_diffrn_radiation_monochromator silicon
_diffrn_radiation_source synchtrotron
_diffrn_radiation_type Xray
_diffrn_radiation_wavelength 0.47800
_diffrn_reflns_av_R_equivalents 0.0779
_diffrn_reflns_av_sigmaI/netI 0.1270
_diffrn_reflns_limit_h_max 13
_diffrn_reflns_limit_h_min -12
_diffrn_reflns_limit_k_max 13
_diffrn_reflns_limit_k_min -12
_diffrn_reflns_limit_l_max 26
_diffrn_reflns_limit_l_min 0
_diffrn_reflns_number 12135
_diffrn_reflns_theta_full 13.54
_diffrn_reflns_theta_max 13.54
_diffrn_reflns_theta_min 1.28
_exptl_absorpt_coefficient_mu 0.412
_exptl_absorpt_correction_T_max 0.7437
_exptl_absorpt_correction_T_min 0.6459
_exptl_absorpt_correction_type multi-scan
_exptl_absorpt_process_details Sadabs
_exptl_crystal_colour black
_exptl_crystal_density_diffrn 1.616
_exptl_crystal_density_method 'not measured'
_exptl_crystal_description block
_exptl_crystal_F_000 2888
_exptl_crystal_size_max 0.2
_exptl_crystal_size_mid 0.2
_exptl_crystal_size_min 0.1
_refine_diff_density_max 0.489
_refine_diff_density_min -0.458
_refine_diff_density_rms 0.077
_refine_ls_extinction_method none
_refine_ls_goodness_of_fit_ref 1.032
_refine_ls_hydrogen_treatment riding
_refine_ls_matrix_type full
_refine_ls_number_parameters 746
_refine_ls_number_reflns 3426
_refine_ls_number_restraints 1839
_refine_ls_restrained_S_all 0.813
_refine_ls_R_factor_all 0.1736
_refine_ls_R_factor_gt 0.1102
_refine_ls_shift/su_max 0.002
_refine_ls_shift/su_mean 0.000
_refine_ls_structure_factor_coef Fsqd
_refine_ls_weighting_details 'calc w=1/[\s^2^(Fo^2^)+(0.1111P)^2^+135.4381P] where P=(Fo^2^+2Fc^2^)/3'
_refine_ls_weighting_scheme calc
_refine_ls_wR_factor_gt 0.2441
_refine_ls_wR_factor_ref 0.2860
_reflns_number_gt 2067
_reflns_number_total 3426
_reflns_threshold_expression >2sigma(I)
_cod_data_source_file b923962f.txt
_cod_data_source_block mnjt04
_cod_depositor_comments
;
The following automatic conversions were performed:
'_symmetry_cell_setting' value 'Triclinic' changed to 'triclinic'
according to '/home/saulius/struct/CIF-dictionaries/cif_core.dic'
dictionary named 'cif_core.dic' version 2.4.1 from
2010-06-29.

'_exptl_absorpt_correction_type' value 'Multi-scan' changed
to 'multi-scan' according to
'/home/saulius/struct/CIF-dictionaries/cif_core.dic' dictionary named
'cif_core.dic' version 2.4.1 from 2010-06-29.

Automatic conversion script
Id: cif_fix_enum 1527 2010-12-29 10:47:43Z saulius 
;
_cod_original_sg_symbol_H-M P-1
_cod_database_code 7105305

loop_
_symmetry_equiv_pos_as_xyz
'x, y, z'
'-x, -y, -z'

loop_
_atom_site_label
_atom_site_type_symbol
_atom_site_fract_x
_atom_site_fract_y
_atom_site_fract_z
_atom_site_U_iso_or_equiv
_atom_site_adp_type
_atom_site_occupancy
_atom_site_symmetry_multiplicity
_atom_site_calc_flag
_atom_site_refinement_flags
_atom_site_disorder_assembly
_atom_site_disorder_group
Mn1 Mn 0.4173(5) 0.6863(5) 0.7331(2) 0.058(6) Uani 1 1 d . . .
Mn2 Mn 0.2872(5) 0.5616(5) 0.7614(2) 0.043(6) Uani 1 1 d . . .
Mn3 Mn 0.2533(5) 0.7213(5) 0.6866(2) 0.041(6) Uani 1 1 d . . .
Mn4 Mn 0.2396(5) 0.7388(5) 0.7902(2) 0.061(6) Uani 1 1 d . . .
Mn5 Mn 0.2118(6) 0.9077(6) 0.8228(2) 0.079(7) Uani 1 1 d . . .
Mn6 Mn 0.4186(5) 0.7930(5) 0.8325(2) 0.083(6) Uani 1 1 d . . .
Mn7 Mn 0.5824(5) 0.6503(5) 0.7681(2) 0.072(6) Uani 1 1 d . . .
Mn8 Mn 0.5084(5) 0.4610(5) 0.7630(2) 0.078(6) Uani 1 1 d . . .
Mn9 Mn 0.3274(5) 0.3855(5) 0.7410(2) 0.082(6) Uani 1 1 d . . .
Mn10 Mn 0.1714(5) 0.5318(5) 0.6732(2) 0.064(6) Uani 1 1 d . . .
Mn11 Mn 0.0914(5) 0.7541(5) 0.6499(2) 0.077(6) Uani 1 1 d . . .
Mn12 Mn 0.1061(6) 0.9070(6) 0.7215(3) 0.073(7) Uani 1 1 d . . .
O6 O 0.380(2) 0.649(2) 0.8886(9) 0.057(5) Uiso 1 1 d . . .
O10 O 0.292(2) 0.505(2) 0.6113(9) 0.059(6) Uiso 1 1 d . . .
O120 O -0.017(3) 0.835(3) 0.7713(12) 0.089(8) Uiso 1 1 d . . .
O121 O 0.230(2) 0.967(2) 0.6823(10) 0.058(6) Uiso 1 1 d . . .
O107 O 0.4728(18) 0.7414(19) 0.7729(8) 0.043(5) Uiso 1 1 d . . .
O108 O 0.5113(18) 0.5885(18) 0.7418(8) 0.035(4) Uiso 1 1 d . . .
O123 O 0.3503(19) 0.628(2) 0.6997(8) 0.038(5) Uiso 1 1 d . . .
O124 O 0.3372(18) 0.6357(19) 0.7932(8) 0.034(4) Uiso 1 1 d . . .
O134 O 0.310(2) 0.773(2) 0.7240(9) 0.050(5) Uiso 1 1 d . . .
O208 O 0.3795(19) 0.4629(19) 0.7680(8) 0.043(5) Uiso 1 1 d . . .
O209 O 0.2464(18) 0.4977(18) 0.7241(8) 0.039(5) Uiso 1 1 d . . .
O234 O 0.2024(18) 0.6750(18) 0.7514(8) 0.028(4) Uiso 1 1 d . . .
O310 O 0.1866(19) 0.649(2) 0.6592(8) 0.037(4) Uiso 1 1 d . . .
O311 O 0.148(2) 0.808(2) 0.6866(9) 0.052(5) Uiso 1 1 d . . .
O405 O 0.1636(19) 0.850(2) 0.7798(9) 0.049(5) Uiso 1 1 d . . .
O406 O 0.2983(19) 0.809(2) 0.8228(9) 0.045(5) Uiso 1 1 d . . .
O13 O 0.510(2) 0.335(2) 0.7929(11) 0.104(9) Uiso 1 1 d D A .
O23 O 0.4084(18) 0.2768(19) 0.7656(9) 0.065(6) Uiso 1 1 d D A .
C13 C 0.4784(19) 0.2670(18) 0.7836(12) 0.055(9) Uiso 1 1 d D . .
C23 C 0.515(4) 0.168(2) 0.8026(17) 0.103(14) Uiso 0.75 1 d PD A 1
H23A H 0.4624 0.1354 0.8197 0.123 Uiso 0.75 1 calc PR A 1
H23B H 0.5469 0.1426 0.7723 0.123 Uiso 0.75 1 calc PR A 1
C33 C 0.579(3) 0.152(3) 0.8400(14) 0.103(14) Uiso 0.75 1 d PD A 1
C43 C 0.612(6) 0.051(3) 0.854(2) 0.180(18) Uiso 0.75 1 d PD A 1
H43A H 0.6593 0.0334 0.8253 0.269 Uiso 0.75 1 calc PR A 1
H43B H 0.5608 0.0169 0.8592 0.269 Uiso 0.75 1 calc PR A 1
H43C H 0.6360 0.0375 0.8851 0.269 Uiso 0.75 1 calc PR A 1
C53 C 0.527(4) 0.185(5) 0.8889(17) 0.180(18) Uiso 0.75 1 d PD A 1
H53A H 0.5637 0.1646 0.9156 0.269 Uiso 0.75 1 calc PR A 1
H53B H 0.4695 0.1608 0.9011 0.269 Uiso 0.75 1 calc PR A 1
H53C H 0.5162 0.2508 0.8812 0.269 Uiso 0.75 1 calc PR A 1
C63 C 0.661(4) 0.202(5) 0.815(2) 0.180(18) Uiso 0.75 1 d PD A 1
H63A H 0.6971 0.1768 0.7863 0.269 Uiso 0.75 1 calc PR A 1
H63B H 0.6977 0.1967 0.8411 0.269 Uiso 0.75 1 calc PR A 1
H63C H 0.6395 0.2660 0.8034 0.269 Uiso 0.75 1 calc PR A 1
C231 C 0.506(8) 0.185(7) 0.824(4) 0.103(14) Uiso 0.25 1 d PD A 2
H23C H 0.4958 0.2013 0.8582 0.123 Uiso 0.25 1 calc PR A 2
H23D H 0.4715 0.1354 0.8271 0.123 Uiso 0.25 1 calc PR A 2
C331 C 0.607(8) 0.161(8) 0.802(4) 0.103(14) Uiso 0.25 1 d PD A 2
C431 C 0.628(11) 0.202(13) 0.745(4) 0.180(18) Uiso 0.25 1 d PD A 2
H43D H 0.6915 0.1814 0.7302 0.269 Uiso 0.25 1 calc PR A 2
H43E H 0.6196 0.2680 0.7396 0.269 Uiso 0.25 1 calc PR A 2
H43F H 0.5880 0.1837 0.7274 0.269 Uiso 0.25 1 calc PR A 2
C531 C 0.663(11) 0.199(15) 0.830(8) 0.180(18) Uiso 0.25 1 d PD A 2
H53D H 0.6512 0.1704 0.8668 0.269 Uiso 0.25 1 calc PR A 2
H53E H 0.6454 0.2639 0.8262 0.269 Uiso 0.25 1 calc PR A 2
H53F H 0.7273 0.1857 0.8152 0.269 Uiso 0.25 1 calc PR A 2
C631 C 0.630(13) 0.059(8) 0.811(7) 0.180(18) Uiso 0.25 1 d PD A 2
H63D H 0.6067 0.0321 0.8467 0.269 Uiso 0.25 1 calc PR A 2
H63E H 0.6964 0.0430 0.8027 0.269 Uiso 0.25 1 calc PR A 2
H63F H 0.6031 0.0362 0.7881 0.269 Uiso 0.25 1 calc PR A 2
O14 O 0.5397(16) 0.442(2) 0.6850(8) 0.085(7) Uiso 1 1 d D . .
O24 O 0.4134(15) 0.4102(15) 0.6674(7) 0.061(6) Uiso 1 1 d D . .
C14 C 0.4922(16) 0.4301(17) 0.6527(6) 0.039(7) Uiso 1 1 d D . .
C24 C 0.5326(17) 0.4533(13) 0.5965(6) 0.067(9) Uiso 1 1 d D . .
H24A H 0.5834 0.4877 0.5922 0.080 Uiso 1 1 calc R . .
H24B H 0.4861 0.4939 0.5791 0.080 Uiso 1 1 calc R . .
C34 C 0.5676(15) 0.3762(14) 0.5687(6) 0.051(8) Uiso 1 1 d D . .
C44 C 0.6357(19) 0.3063(18) 0.5972(9) 0.057(9) Uiso 1 1 d D . .
H44A H 0.6551 0.2548 0.5802 0.085 Uiso 1 1 calc R . .
H44B H 0.6061 0.2858 0.6331 0.085 Uiso 1 1 calc R . .
H44C H 0.6887 0.3344 0.5961 0.085 Uiso 1 1 calc R . .
C54 C 0.6172(18) 0.4092(19) 0.5119(7) 0.047(8) Uiso 1 1 d D . .
H54A H 0.6391 0.3575 0.4952 0.071 Uiso 1 1 calc R . .
H54B H 0.6688 0.4385 0.5119 0.071 Uiso 1 1 calc R . .
H54C H 0.5750 0.4520 0.4931 0.071 Uiso 1 1 calc R . .
C64 C 0.4860(18) 0.3294(17) 0.5679(10) 0.060(9) Uiso 1 1 d D . .
H64A H 0.5087 0.2770 0.5520 0.091 Uiso 1 1 calc R . .
H64B H 0.4451 0.3718 0.5480 0.091 Uiso 1 1 calc R . .
H64C H 0.4532 0.3101 0.6032 0.091 Uiso 1 1 calc R . .
O15 O 0.7017(17) 0.5753(18) 0.7478(8) 0.069(6) Uiso 1 1 d D B .
O25 O 0.647(2) 0.4437(16) 0.7591(8) 0.067(7) Uiso 1 1 d D B .
C15 C 0.7120(18) 0.4868(18) 0.7515(12) 0.066(11) Uiso 1 1 d D . .
C25 C 0.808(3) 0.490(3) 0.718(3) 0.071(8) Uiso 0.25 1 d PD B 1
H25A H 0.8075 0.5461 0.6917 0.085 Uiso 0.25 1 calc PR B 1
H25B H 0.8493 0.4932 0.7405 0.085 Uiso 0.25 1 calc PR B 1
C35 C 0.845(4) 0.410(3) 0.692(2) 0.071(8) Uiso 0.25 1 d PD B 1
C45 C 0.835(7) 0.437(7) 0.636(2) 0.060(6) Uiso 0.25 1 d PD B 1
H45A H 0.8492 0.3836 0.6205 0.090 Uiso 0.25 1 calc PR B 1
H45B H 0.8757 0.4808 0.6164 0.090 Uiso 0.25 1 calc PR B 1
H45C H 0.7718 0.4639 0.6344 0.090 Uiso 0.25 1 calc PR B 1
C55 C 0.946(4) 0.383(7) 0.694(4) 0.060(6) Uiso 0.25 1 d PD B 1
H55A H 0.9569 0.3939 0.7256 0.090 Uiso 0.25 1 calc PR B 1
H55B H 0.9826 0.4196 0.6641 0.090 Uiso 0.25 1 calc PR B 1
H55C H 0.9634 0.3196 0.6925 0.090 Uiso 0.25 1 calc PR B 1
C65 C 0.794(8) 0.331(3) 0.720(4) 0.060(6) Uiso 0.25 1 d PD B 1
H65A H 0.8008 0.3139 0.7558 0.090 Uiso 0.25 1 calc PR B 1
H65B H 0.8188 0.2795 0.7030 0.090 Uiso 0.25 1 calc PR B 1
H65C H 0.7297 0.3475 0.7186 0.090 Uiso 0.25 1 calc PR B 1
C251 C 0.790(2) 0.409(3) 0.7530(10) 0.071(8) Uiso 0.75 1 d PD B 2
H25C H 0.7661 0.3519 0.7710 0.085 Uiso 0.75 1 calc PR B 2
H25D H 0.8335 0.4195 0.7719 0.085 Uiso 0.75 1 calc PR B 2
C351 C 0.838(2) 0.404(2) 0.6975(12) 0.071(8) Uiso 0.75 1 d PD B 2
C451 C 0.865(3) 0.495(3) 0.6690(13) 0.060(6) Uiso 0.75 1 d PD B 2
H45D H 0.9063 0.5125 0.6861 0.090 Uiso 0.75 1 calc PR B 2
H45E H 0.8104 0.5403 0.6691 0.090 Uiso 0.75 1 calc PR B 2
H45F H 0.8947 0.4925 0.6333 0.090 Uiso 0.75 1 calc PR B 2
C551 C 0.775(2) 0.373(3) 0.6708(14) 0.060(6) Uiso 0.75 1 d PD B 2
H55D H 0.7595 0.3137 0.6892 0.090 Uiso 0.75 1 calc PR B 2
H55E H 0.8054 0.3708 0.6352 0.090 Uiso 0.75 1 calc PR B 2
H55F H 0.7191 0.4164 0.6708 0.090 Uiso 0.75 1 calc PR B 2
C651 C 0.923(2) 0.334(3) 0.6983(14) 0.060(6) Uiso 0.75 1 d PD B 2
H65D H 0.9646 0.3527 0.7145 0.090 Uiso 0.75 1 calc PR B 2
H65E H 0.9526 0.3286 0.6629 0.090 Uiso 0.75 1 calc PR B 2
H65F H 0.9058 0.2753 0.7179 0.090 Uiso 0.75 1 calc PR B 2
O16 O 0.5690(16) 0.5742(18) 0.8451(7) 0.062(6) Uiso 1 1 d D . .
O26 O 0.486(2) 0.466(2) 0.8461(11) 0.135(11) Uiso 1 1 d D . .
C16 C 0.529(2) 0.501(2) 0.8675(8) 0.052(10) Uiso 1 1 d D D .
C26 C 0.5343(19) 0.4630(18) 0.9228(8) 0.081(11) Uiso 1 1 d D . .
H26A H 0.4862 0.4235 0.9359 0.098 Uiso 0.50 1 calc PR C 1
H26B H 0.5136 0.5147 0.9402 0.098 Uiso 0.50 1 calc PR C 1
H26C H 0.4714 0.4685 0.9429 0.098 Uiso 0.50 1 calc PR C 2
H26D H 0.5665 0.5033 0.9333 0.098 Uiso 0.50 1 calc PR C 2
C36 C 0.6155(18) 0.411(2) 0.9455(9) 0.047(11) Uiso 0.50 1 d PD D 1
C361 C 0.578(2) 0.3667(18) 0.9408(8) 0.047(11) Uiso 0.50 1 d PD D 2
C46 C 0.581(3) 0.352(2) 0.9978(7) 0.088(7) Uiso 1 1 d D . .
H46A H 0.6331 0.3169 1.0120 0.131 Uiso 0.50 1 calc PR D 1
H46B H 0.5436 0.3102 0.9934 0.131 Uiso 0.50 1 calc PR D 1
H46C H 0.5452 0.3896 1.0214 0.131 Uiso 0.50 1 calc PR D 1
H46D H 0.6076 0.2894 1.0096 0.131 Uiso 0.50 1 calc PR D 2
H46E H 0.5197 0.3625 1.0179 0.131 Uiso 0.50 1 calc PR D 2
H46F H 0.6186 0.3930 1.0024 0.131 Uiso 0.50 1 calc PR D 2
C56 C 0.674(2) 0.352(3) 0.9089(10) 0.088(7) Uiso 1 1 d D . .
H56A H 0.7264 0.3188 0.9235 0.131 Uiso 0.50 1 calc PR D 1
H56B H 0.6960 0.3901 0.8755 0.131 Uiso 0.50 1 calc PR D 1
H56C H 0.6384 0.3093 0.9043 0.131 Uiso 0.50 1 calc PR D 1
H56D H 0.7022 0.2903 0.9204 0.131 Uiso 0.50 1 calc PR D 2
H56E H 0.7106 0.3943 0.9136 0.131 Uiso 0.50 1 calc PR D 2
H56F H 0.6720 0.3619 0.8725 0.131 Uiso 0.50 1 calc PR D 2
C66 C 0.671(3) 0.478(3) 0.9530(18) 0.088(7) Uiso 0.50 1 d PD D 1
H66A H 0.7240 0.4447 0.9670 0.131 Uiso 0.50 1 calc PR D 1
H66B H 0.6336 0.5142 0.9771 0.131 Uiso 0.50 1 calc PR D 1
H66C H 0.6918 0.5169 0.9198 0.131 Uiso 0.50 1 calc PR D 1
C661 C 0.521(3) 0.301(2) 0.9334(17) 0.088(7) Uiso 0.50 1 d PD D 2
H66D H 0.5485 0.2388 0.9452 0.131 Uiso 0.50 1 calc PR D 2
H66E H 0.5193 0.3101 0.8969 0.131 Uiso 0.50 1 calc PR D 2
H66F H 0.4594 0.3105 0.9535 0.131 Uiso 0.50 1 calc PR D 2
O17 O 0.4825(15) 0.7403(18) 0.6684(8) 0.073(7) Uiso 1 1 d D . .
O27 O 0.6218(16) 0.7244(18) 0.6875(7) 0.048(5) Uiso 1 1 d D . .
C17 C 0.5708(15) 0.747(2) 0.6558(7) 0.057(9) Uiso 1 1 d D . .
C27 C 0.6084(18) 0.7821(15) 0.6000(7) 0.064(9) Uiso 1 1 d D . .
H27A H 0.6680 0.8011 0.5971 0.077 Uiso 1 1 calc R . .
H27B H 0.5675 0.8362 0.5876 0.077 Uiso 1 1 calc R . .
C37 C 0.6203(17) 0.7162(16) 0.5651(7) 0.077(11) Uiso 1 1 d D . .
C47 C 0.657(2) 0.763(2) 0.5082(8) 0.120(15) Uiso 1 1 d D . .
H47A H 0.6647 0.7202 0.4856 0.180 Uiso 1 1 calc R . .
H47B H 0.7153 0.7824 0.5058 0.180 Uiso 1 1 calc R . .
H47C H 0.6135 0.8151 0.4977 0.180 Uiso 1 1 calc R . .
C57 C 0.529(2) 0.6819(19) 0.5674(11) 0.060(9) Uiso 1 1 d D . .
H57A H 0.5404 0.6382 0.5452 0.090 Uiso 1 1 calc R . .
H57B H 0.4856 0.7328 0.5557 0.090 Uiso 1 1 calc R . .
H57C H 0.5050 0.6532 0.6030 0.090 Uiso 1 1 calc R . .
C67 C 0.691(2) 0.635(2) 0.5818(12) 0.094(12) Uiso 1 1 d D . .
H67A H 0.6980 0.5904 0.5602 0.142 Uiso 1 1 calc R . .
H67B H 0.6699 0.6066 0.6179 0.142 Uiso 1 1 calc R . .
H67C H 0.7495 0.6553 0.5778 0.142 Uiso 1 1 calc R . .
O18 O 0.5346(15) 0.7813(18) 0.8481(8) 0.069(6) Uiso 1 1 d D . .
O28 O 0.6509(18) 0.7203(19) 0.7924(9) 0.069(6) Uiso 1 1 d D . .
C18 C 0.6213(16) 0.769(2) 0.8247(9) 0.079(11) Uiso 1 1 d D . .
C28 C 0.6861(17) 0.8098(19) 0.8431(7) 0.090(12) Uiso 1 1 d D . .
H28A H 0.6737 0.8761 0.8330 0.108 Uiso 1 1 calc R . .
H28B H 0.7485 0.7910 0.8252 0.108 Uiso 1 1 calc R . .
C38 C 0.6823(14) 0.7848(18) 0.9005(8) 0.056(8) Uiso 1 1 d D . .
C48 C 0.5977(19) 0.839(2) 0.9292(11) 0.087(11) Uiso 1 1 d D . .
H48A H 0.5956 0.8226 0.9663 0.131 Uiso 1 1 calc R . .
H48B H 0.5426 0.8257 0.9220 0.131 Uiso 1 1 calc R . .
H48C H 0.6016 0.9037 0.9172 0.131 Uiso 1 1 calc R . .
C58 C 0.7689(18) 0.804(2) 0.9147(12) 0.094(12) Uiso 1 1 d D . .
H58A H 0.7649 0.7849 0.9520 0.142 Uiso 1 1 calc R . .
H58B H 0.7732 0.8686 0.9043 0.142 Uiso 1 1 calc R . .
H58C H 0.8228 0.7706 0.8968 0.142 Uiso 1 1 calc R . .
C68 C 0.674(2) 0.6823(19) 0.9190(10) 0.092(12) Uiso 1 1 d D . .
H68A H 0.6738 0.6645 0.9560 0.138 Uiso 1 1 calc R . .
H68B H 0.7262 0.6478 0.9002 0.138 Uiso 1 1 calc R . .
H68C H 0.6180 0.6703 0.9124 0.138 Uiso 1 1 calc R . .
O19 O 0.2942(15) 0.9869(17) 0.7632(9) 0.070(6) Uiso 1 1 d D . .
O29 O 0.4210(17) 0.9319(16) 0.7966(8) 0.061(6) Uiso 1 1 d D . .
C19 C 0.3799(15) 0.9871(18) 0.7655(9) 0.074(11) Uiso 1 1 d D . .
C29 C 0.4287(16) 1.0588(16) 0.7273(8) 0.070(10) Uiso 1 1 d D . .
H29A H 0.4591 1.0882 0.7459 0.084 Uiso 1 1 calc R . .
H29B H 0.3835 1.1051 0.7120 0.084 Uiso 1 1 calc R . .
C39 C 0.4988(15) 1.0245(18) 0.6844(8) 0.095(13) Uiso 1 1 d D . .
C49 C 0.538(2) 1.106(2) 0.6443(11) 0.128(16) Uiso 1 1 d D . .
H49A H 0.5847 1.0831 0.6172 0.192 Uiso 1 1 calc R . .
H49B H 0.5643 1.1399 0.6616 0.192 Uiso 1 1 calc R . .
H49C H 0.4890 1.1444 0.6290 0.192 Uiso 1 1 calc R . .
C59 C 0.579(2) 0.959(3) 0.7049(13) 0.109(14) Uiso 1 1 d D . .
H59A H 0.6216 0.9373 0.6761 0.164 Uiso 1 1 calc R . .
H59B H 0.5547 0.9076 0.7300 0.164 Uiso 1 1 calc R . .
H59C H 0.6096 0.9905 0.7214 0.164 Uiso 1 1 calc R . .
C69 C 0.451(2) 0.974(2) 0.6576(12) 0.099(13) Uiso 1 1 d D . .
H69A H 0.4955 0.9479 0.6310 0.149 Uiso 1 1 calc R . .
H69B H 0.4043 1.0162 0.6417 0.149 Uiso 1 1 calc R . .
H69C H 0.4221 0.9258 0.6832 0.149 Uiso 1 1 calc R . .
O110 O 0.256(2) 0.948(2) 0.8799(10) 0.083(7) Uiso 1 1 d D . .
O210 O 0.369(2) 0.836(2) 0.8977(10) 0.068(6) Uiso 1 1 d D . .
C110 C 0.308(3) 0.897(2) 0.9111(11) 0.066(9) Uiso 1 1 d D F .
C210 C 0.310(3) 0.931(3) 0.9578(14) 0.20(3) Uiso 1 1 d D . .
H21A H 0.2952 0.9967 0.9467 0.241 Uiso 0.50 1 calc PR E 1
H21B H 0.3753 0.9208 0.9586 0.241 Uiso 0.50 1 calc PR E 1
H21C H 0.3400 0.8785 0.9794 0.241 Uiso 0.50 1 calc PR E 2
H21D H 0.2455 0.9374 0.9756 0.241 Uiso 0.50 1 calc PR E 2
C310 C 0.265(4) 0.914(4) 1.0149(15) 0.055(12) Uiso 0.50 1 d PD F 1
C410 C 0.296(7) 0.975(6) 1.042(2) 0.24(3) Uiso 0.50 1 d PD F 1
H41A H 0.2716 0.9603 1.0789 0.365 Uiso 0.50 1 calc PR F 1
H41B H 0.2738 1.0381 1.0283 0.365 Uiso 0.50 1 calc PR F 1
H41C H 0.3623 0.9670 1.0354 0.365 Uiso 0.50 1 calc PR F 1
C510 C 0.291(8) 0.815(4) 1.040(2) 0.24(3) Uiso 0.50 1 d PD F 1
H51A H 0.2624 0.8047 1.0764 0.365 Uiso 0.50 1 calc PR F 1
H51B H 0.3571 0.8028 1.0360 0.365 Uiso 0.50 1 calc PR F 1
H51C H 0.2707 0.7759 1.0228 0.365 Uiso 0.50 1 calc PR F 1
C610 C 0.161(4) 0.933(9) 1.020(3) 0.24(3) Uiso 0.50 1 d PD F 1
H61A H 0.1323 0.9168 1.0568 0.365 Uiso 0.50 1 calc PR F 1
H61B H 0.1420 0.8983 1.0004 0.365 Uiso 0.50 1 calc PR F 1
H61C H 0.1440 0.9976 1.0076 0.365 Uiso 0.50 1 calc PR F 1
C320 C 0.346(4) 1.011(3) 0.9666(18) 0.055(12) Uiso 0.50 1 d PD F 2
C420 C 0.359(16) 0.992(8) 1.022(3) 0.24(3) Uiso 0.25 1 d PD F 2
H42A H 0.3796 1.0445 1.0282 0.365 Uiso 0.25 1 calc PR F 2
H42B H 0.4048 0.9395 1.0278 0.365 Uiso 0.25 1 calc PR F 2
H42C H 0.3016 0.9807 1.0460 0.365 Uiso 0.25 1 calc PR F 2
C520 C 0.277(9) 1.096(4) 0.957(9) 0.24(3) Uiso 0.25 1 d PD F 2
H52A H 0.2978 1.1459 0.9652 0.365 Uiso 0.25 1 calc PR F 2
H52B H 0.2179 1.0851 0.9794 0.365 Uiso 0.25 1 calc PR F 2
H52C H 0.2715 1.1101 0.9210 0.365 Uiso 0.25 1 calc PR F 2
C620 C 0.436(9) 1.025(11) 0.929(7) 0.24(3) Uiso 0.25 1 d PD F 2
H62A H 0.4599 1.0754 0.9358 0.365 Uiso 0.25 1 calc PR F 2
H62B H 0.4274 1.0388 0.8939 0.365 Uiso 0.25 1 calc PR F 2
H62C H 0.4797 0.9704 0.9348 0.365 Uiso 0.25 1 calc PR F 2
C720 C 0.436(9) 1.025(12) 0.929(7) 0.24(3) Uiso 0.25 1 d PD F 2
H72A H 0.4574 1.0784 0.9338 0.365 Uiso 0.25 1 calc PR F 2
H72B H 0.4287 1.0335 0.8940 0.365 Uiso 0.25 1 calc PR F 2
H72C H 0.4812 0.9722 0.9369 0.365 Uiso 0.25 1 calc PR F 2
C820 C 0.359(16) 0.992(9) 1.022(3) 0.24(3) Uiso 0.25 1 d PD F 2
H82A H 0.3802 1.0442 1.0281 0.365 Uiso 0.25 1 calc PR F 2
H82B H 0.4039 0.9390 1.0280 0.365 Uiso 0.25 1 calc PR F 2
H82C H 0.3012 0.9818 1.0460 0.365 Uiso 0.25 1 calc PR F 2
C920 C 0.277(10) 1.096(5) 0.957(10) 0.24(3) Uiso 0.25 1 d PD F 2
H92A H 0.3009 1.1473 0.9616 0.365 Uiso 0.25 1 calc PR F 2
H92B H 0.2197 1.0874 0.9817 0.365 Uiso 0.25 1 calc PR F 2
H92C H 0.2670 1.1065 0.9219 0.365 Uiso 0.25 1 calc PR F 2
O111 O 0.050(2) 1.006(2) 0.7561(11) 0.083(7) Uiso 1 1 d D . .
O211 O 0.1188(19) 1.010(2) 0.8204(10) 0.066(6) Uiso 1 1 d D . .
C111 C 0.0605(19) 1.042(2) 0.7935(10) 0.077(10) Uiso 1 1 d D . .
C211 C -0.013(2) 1.115(2) 0.8090(9) 0.087(12) Uiso 1 1 d D . .
H21E H -0.0538 1.1303 0.7840 0.104 Uiso 1 1 calc R . .
H21F H 0.0149 1.1690 0.8064 0.104 Uiso 1 1 calc R . .
C311 C -0.0699(18) 1.092(2) 0.8627(9) 0.078(11) Uiso 1 1 d D . .
C411 C -0.137(2) 1.177(2) 0.8745(11) 0.081(11) Uiso 1 1 d D . .
H41D H -0.1773 1.1611 0.9082 0.121 Uiso 0.50 1 calc PR . .
H41E H -0.1736 1.1979 0.8479 0.121 Uiso 0.50 1 calc PR . .
H41F H -0.1030 1.2240 0.8749 0.121 Uiso 0.50 1 calc PR . .
H41G H -0.1253 1.2276 0.8458 0.121 Uiso 0.50 1 calc PR . .
H41H H -0.1290 1.1907 0.9061 0.121 Uiso 0.50 1 calc PR . .
H41I H -0.1996 1.1646 0.8791 0.121 Uiso 0.50 1 calc PR . .
C511 C -0.011(2) 1.059(3) 0.9048(11) 0.086(11) Uiso 1 1 d D . .
H51D H -0.0510 1.0444 0.9387 0.129 Uiso 0.50 1 calc PR . .
H51E H 0.0229 1.1070 0.9044 0.129 Uiso 0.50 1 calc PR . .
H51F H 0.0309 1.0056 0.8977 0.129 Uiso 0.50 1 calc PR . .
H51G H 0.0529 1.0603 0.8885 0.129 Uiso 0.50 1 calc PR . .
H51H H -0.0211 0.9977 0.9228 0.129 Uiso 0.50 1 calc PR . .
H51I H -0.0290 1.0990 0.9295 0.129 Uiso 0.50 1 calc PR . .
C611 C -0.126(3) 1.016(3) 0.8644(16) 0.20(3) Uiso 1 1 d D . .
H61D H -0.1653 1.0022 0.8984 0.299 Uiso 0.50 1 calc PR . .
H61E H -0.0843 0.9615 0.8577 0.299 Uiso 0.50 1 calc PR . .
H61F H -0.1629 1.0357 0.8380 0.299 Uiso 0.50 1 calc PR . .
H61G H -0.1097 0.9974 0.8310 0.299 Uiso 0.50 1 calc PR . .
H61H H -0.1907 1.0381 0.8717 0.299 Uiso 0.50 1 calc PR . .
H61I H -0.1121 0.9639 0.8914 0.299 Uiso 0.50 1 calc PR . .
O112 O 0.1673(17) 0.6953(18) 0.8548(7) 0.055(5) Uiso 1 1 d D . .
O212 O 0.114(2) 0.8273(17) 0.8811(9) 0.081(7) Uiso 1 1 d D . .
C112 C 0.115(2) 0.7444(17) 0.8873(8) 0.092(13) Uiso 1 1 d D . .
C212 C 0.0690(19) 0.694(2) 0.9381(8) 0.090(12) Uiso 1 1 d D G .
H21G H 0.0922 0.6288 0.9407 0.108 Uiso 1 1 calc R . .
H21H H 0.0032 0.7009 0.9388 0.108 Uiso 1 1 calc R . .
C312 C 0.083(2) 0.7227(18) 0.9847(8) 0.098(13) Uiso 1 1 d D . .
C412 C 0.014(7) 0.806(7) 0.995(4) 0.147(14) Uiso 0.25 1 d PD G 1
H41J H 0.0206 0.8217 1.0264 0.221 Uiso 0.25 1 calc PR G 1
H41K H -0.0476 0.7918 0.9993 0.221 Uiso 0.25 1 calc PR G 1
H41L H 0.0255 0.8560 0.9658 0.221 Uiso 0.25 1 calc PR G 1
C512 C 0.179(4) 0.747(10) 0.975(3) 0.147(14) Uiso 0.25 1 d PD G 1
H51J H 0.1870 0.7662 1.0051 0.221 Uiso 0.25 1 calc PR G 1
H51K H 0.1884 0.7952 0.9447 0.221 Uiso 0.25 1 calc PR G 1
H51L H 0.2230 0.6936 0.9693 0.221 Uiso 0.25 1 calc PR G 1
C612 C 0.069(11) 0.646(4) 1.0323(16) 0.147(14) Uiso 0.25 1 d PD G 1
H61J H 0.0739 0.6668 1.0626 0.221 Uiso 0.25 1 calc PR G 1
H61K H 0.1150 0.5946 1.0269 0.221 Uiso 0.25 1 calc PR G 1
H61L H 0.0084 0.6285 1.0376 0.221 Uiso 0.25 1 calc PR G 1
C422 C 0.038(4) 0.663(3) 1.0343(8) 0.147(14) Uiso 0.75 1 d PD G 2
H42D H 0.0433 0.6845 1.0642 0.221 Uiso 0.75 1 calc PR G 2
H42E H 0.0675 0.6008 1.0362 0.221 Uiso 0.75 1 calc PR G 2
H42F H -0.0267 0.6652 1.0343 0.221 Uiso 0.75 1 calc PR G 2
C522 C 0.185(2) 0.713(4) 0.9838(17) 0.147(14) Uiso 0.75 1 d PD G 2
H52D H 0.1934 0.7348 1.0131 0.221 Uiso 0.75 1 calc PR G 2
H52E H 0.2145 0.7493 0.9516 0.221 Uiso 0.75 1 calc PR G 2
H52F H 0.2108 0.6501 0.9862 0.221 Uiso 0.75 1 calc PR G 2
C622 C 0.041(4) 0.821(2) 0.9843(17) 0.147(14) Uiso 0.75 1 d PD G 2
H62D H 0.0497 0.8386 1.0147 0.221 Uiso 0.75 1 calc PR G 2
H62E H -0.0238 0.8274 0.9846 0.221 Uiso 0.75 1 calc PR G 2
H62F H 0.0710 0.8595 0.9531 0.221 Uiso 0.75 1 calc PR G 2
O113 O 0.0361(18) 0.9659(18) 0.6698(10) 0.077(7) Uiso 1 1 d D . .
O213 O -0.0063(19) 0.8576(15) 0.6403(9) 0.077(7) Uiso 1 1 d D . .
C113 C -0.0119(18) 0.9375(17) 0.6437(11) 0.076(11) Uiso 1 1 d D . .
C213 C -0.0836(19) 1.0057(19) 0.6220(9) 0.068(9) Uiso 1 1 d D . .
H21I H -0.1164 0.9755 0.6052 0.081 Uiso 1 1 calc R . .
H21J H -0.0535 1.0523 0.5951 0.081 Uiso 1 1 calc R . .
C313 C -0.1522(18) 1.052(2) 0.6609(11) 0.121(16) Uiso 1 1 d D . .
C413 C -0.183(3) 0.981(3) 0.7106(12) 0.140(18) Uiso 1 1 d D . .
H41M H -0.2250 1.0112 0.7363 0.210 Uiso 1 1 calc R . .
H41N H -0.1297 0.9493 0.7247 0.210 Uiso 1 1 calc R . .
H41O H -0.2130 0.9372 0.7022 0.210 Uiso 1 1 calc R . .
C513 C -0.114(3) 1.126(3) 0.6763(16) 0.125(16) Uiso 1 1 d D . .
H51M H -0.1601 1.1527 0.7020 0.187 Uiso 1 1 calc R . .
H51N H -0.0972 1.1725 0.6457 0.187 Uiso 1 1 calc R . .
H51O H -0.0601 1.0991 0.6908 0.187 Uiso 1 1 calc R . .
C613 C -0.237(2) 1.096(3) 0.6367(17) 0.17(2) Uiso 1 1 d D . .
H61M H -0.2810 1.1273 0.6610 0.259 Uiso 1 1 calc R . .
H61N H -0.2639 1.0488 0.6294 0.259 Uiso 1 1 calc R . .
H61O H -0.2176 1.1383 0.6047 0.259 Uiso 1 1 calc R . .
O114 O 0.2659(14) 0.3085(16) 0.7159(8) 0.049(5) Uiso 1 1 d D . .
O214 O 0.1494(16) 0.4033(14) 0.6855(7) 0.039(5) Uiso 1 1 d D . .
C114 C 0.1915(16) 0.3263(14) 0.6964(10) 0.055(8) Uiso 1 1 d D . .
C214 C 0.1561(15) 0.2480(14) 0.6877(6) 0.058(9) Uiso 1 1 d D . .
H21K H 0.0891 0.2579 0.6966 0.070 Uiso 1 1 calc R . .
H21L H 0.1769 0.1930 0.7114 0.070 Uiso 1 1 calc R . .
C314 C 0.1855(13) 0.2323(13) 0.6331(7) 0.043(7) Uiso 1 1 d D . .
C414 C 0.2876(15) 0.192(2) 0.6237(9) 0.059(9) Uiso 1 1 d D . .
H41P H 0.3072 0.1818 0.5883 0.089 Uiso 1 1 calc R . .
H41Q H 0.2959 0.1341 0.6479 0.089 Uiso 1 1 calc R . .
H41R H 0.3240 0.2333 0.6289 0.089 Uiso 1 1 calc R . .
C514 C 0.1279(18) 0.1680(17) 0.6224(10) 0.058(9) Uiso 1 1 d D . .
H51P H 0.1492 0.1595 0.5868 0.087 Uiso 1 1 calc R . .
H51Q H 0.0640 0.1944 0.6274 0.087 Uiso 1 1 calc R . .
H51R H 0.1343 0.1098 0.6461 0.087 Uiso 1 1 calc R . .
C614 C 0.1745(19) 0.3248(15) 0.5951(8) 0.050(8) Uiso 1 1 d D . .
H61P H 0.1940 0.3159 0.5596 0.074 Uiso 1 1 calc R . .
H61Q H 0.2118 0.3650 0.6009 0.074 Uiso 1 1 calc R . .
H61R H 0.1107 0.3516 0.6009 0.074 Uiso 1 1 calc R . .
O115 O 0.2165(16) 0.5113(14) 0.8243(7) 0.056(6) Uiso 1 1 d D . .
O215 O 0.2418(19) 0.3637(16) 0.8202(8) 0.068(6) Uiso 1 1 d D . .
C115 C 0.2121(18) 0.4248(15) 0.8450(6) 0.046(8) Uiso 1 1 d D . .
C215 C 0.1646(14) 0.4024(17) 0.9002(6) 0.054(8) Uiso 1 1 d D . .
H21M H 0.1385 0.3460 0.9058 0.064 Uiso 1 1 calc R . .
H21N H 0.1136 0.4507 0.9066 0.064 Uiso 1 1 calc R . .
C315 C 0.2230(16) 0.3913(17) 0.9394(7) 0.100(14) Uiso 1 1 d D . .
C415 C 0.291(2) 0.303(2) 0.9378(11) 0.077(10) Uiso 1 1 d D . .
H41S H 0.3288 0.2953 0.9634 0.116 Uiso 0.50 1 calc PR . .
H41T H 0.3301 0.3068 0.9034 0.116 Uiso 0.50 1 calc PR . .
H41U H 0.2576 0.2515 0.9457 0.116 Uiso 0.50 1 calc PR . .
H41V H 0.2822 0.2738 0.9116 0.116 Uiso 0.50 1 calc PR . .
H41W H 0.2809 0.2623 0.9716 0.116 Uiso 0.50 1 calc PR . .
H41X H 0.3534 0.3175 0.9293 0.116 Uiso 0.50 1 calc PR . .
C515 C 0.165(2) 0.386(2) 0.9951(7) 0.095(12) Uiso 1 1 d D . .
H51S H 0.2052 0.3790 1.0193 0.142 Uiso 1 1 calc R . .
H51T H 0.1308 0.3352 1.0044 0.142 Uiso 1 1 calc R . .
H51U H 0.1229 0.4421 0.9966 0.142 Uiso 1 1 calc R . .
C615 C 0.2774(19) 0.473(2) 0.9249(11) 0.070(10) Uiso 1 1 d D . .
H61S H 0.3159 0.4663 0.9498 0.105 Uiso 1 1 calc R . .
H61T H 0.2350 0.5287 0.9254 0.105 Uiso 1 1 calc R . .
H61U H 0.3153 0.4752 0.8903 0.105 Uiso 1 1 calc R . .
O116 O 0.036(2) 0.5540(18) 0.7253(9) 0.085(4) Uiso 1 1 d D . .
O216 O 0.001(2) 0.7041(16) 0.7219(8) 0.085(4) Uiso 1 1 d D . .
C116 C 0.004(2) 0.6249(17) 0.7471(8) 0.085(4) Uiso 1 1 d D . .
C216 C -0.001(2) 0.609(2) 0.8042(8) 0.085(4) Uiso 1 1 d D . .
H210 H -0.0221 0.6664 0.8157 0.102 Uiso 1 1 calc R . .
H21P H 0.0612 0.5877 0.8110 0.102 Uiso 1 1 calc R . .
C316 C -0.062(2) 0.5404(19) 0.8360(8) 0.085(4) Uiso 1 1 d D . .
C416 C -0.018(3) 0.4450(19) 0.8266(14) 0.141(18) Uiso 1 1 d D . .
H41Y H -0.0584 0.4007 0.8461 0.212 Uiso 1 1 calc R . .
H41Z H 0.0400 0.4296 0.8379 0.212 Uiso 1 1 calc R . .
H411 H -0.0075 0.4448 0.7898 0.212 Uiso 1 1 calc R . .
C516 C -0.158(2) 0.561(4) 0.8222(19) 0.36(6) Uiso 1 1 d D . .
H51V H -0.1947 0.5140 0.8421 0.545 Uiso 1 1 calc R . .
H51W H -0.1520 0.5640 0.7853 0.545 Uiso 1 1 calc R . .
H51X H -0.1882 0.6193 0.8304 0.545 Uiso 1 1 calc R . .
C616 C -0.073(3) 0.543(3) 0.8940(9) 0.17(2) Uiso 1 1 d D . .
H61V H -0.1111 0.4980 0.9154 0.254 Uiso 1 1 calc R . .
H61W H -0.1005 0.6027 0.8998 0.254 Uiso 1 1 calc R . .
H61X H -0.0127 0.5291 0.9030 0.254 Uiso 1 1 calc R . .
O117 O 0.108(2) 0.5538(16) 0.6155(9) 0.062(6) Uiso 1 1 d D . .
O217 O 0.0388(18) 0.6984(14) 0.6100(8) 0.053(5) Uiso 1 1 d D . .
C117 C 0.0549(19) 0.6251(15) 0.5957(8) 0.028(6) Uiso 1 1 d D . .
C217 C 0.0155(16) 0.6164(18) 0.5521(8) 0.069(10) Uiso 1 1 d D . .
H21Q H -0.0376 0.6632 0.5491 0.083 Uiso 1 1 calc R . .
H21R H -0.0065 0.5571 0.5607 0.083 Uiso 1 1 calc R . .
C317 C 0.0808(18) 0.6250(18) 0.5004(8) 0.063(9) Uiso 1 1 d D . .
C417 C 0.025(2) 0.654(2) 0.4567(9) 0.070(10) Uiso 1 1 d D . .
H412 H 0.0672 0.6580 0.4232 0.105 Uiso 1 1 calc R . .
H413 H -0.0104 0.7130 0.4589 0.105 Uiso 1 1 calc R . .
H414 H -0.0151 0.6097 0.4606 0.105 Uiso 1 1 calc R . .
C517 C 0.144(3) 0.535(2) 0.4945(12) 0.114(15) Uiso 1 1 d D . .
H51Y H 0.1828 0.5419 0.4601 0.171 Uiso 1 1 calc R . .
H51Z H 0.1062 0.4871 0.4990 0.171 Uiso 1 1 calc R . .
H511 H 0.1810 0.5184 0.5207 0.171 Uiso 1 1 calc R . .
C617 C 0.141(2) 0.699(2) 0.4958(13) 0.138(18) Uiso 1 1 d D . .
H61Y H 0.1827 0.7062 0.4623 0.208 Uiso 1 1 calc R . .
H61Z H 0.1754 0.6816 0.5233 0.208 Uiso 1 1 calc R . .
H611 H 0.1019 0.7563 0.4989 0.208 Uiso 1 1 calc R . .
O118 O 0.311(2) 0.773(2) 0.6171(10) 0.063(6) Uiso 1 1 d D H .
O218 O 0.1909(19) 0.808(2) 0.5783(10) 0.085(7) Uiso 1 1 d D H .
C118 C 0.2735(19) 0.806(2) 0.5762(9) 0.071(8) Uiso 1 1 d D . .
C218 C 0.341(3) 0.847(3) 0.5292(17) 0.071(8) Uiso 0.50 1 d PD H 1
H21S H 0.3990 0.8496 0.5390 0.085 Uiso 0.50 1 calc PR H 1
H21T H 0.3546 0.8108 0.5023 0.085 Uiso 0.50 1 calc PR H 1
C318 C 0.297(3) 0.942(3) 0.5093(15) 0.071(8) Uiso 0.50 1 d PD H 1
C418 C 0.370(6) 1.002(3) 0.481(3) 0.122(14) Uiso 0.50 1 d PD H 1
H415 H 0.3428 1.0563 0.4598 0.184 Uiso 0.50 1 calc PR H 1
H416 H 0.4171 0.9690 0.4580 0.184 Uiso 0.50 1 calc PR H 1
H417 H 0.3972 1.0185 0.5055 0.184 Uiso 0.50 1 calc PR H 1
C518 C 0.237(5) 0.937(6) 0.472(3) 0.122(14) Uiso 0.50 1 d PD H 1
H512 H 0.1915 0.8975 0.4906 0.184 Uiso 0.50 1 calc PR H 1
H513 H 0.2754 0.9127 0.4432 0.184 Uiso 0.50 1 calc PR H 1
H514 H 0.2076 0.9972 0.4600 0.184 Uiso 0.50 1 calc PR H 1
C618 C 0.238(5) 0.982(6) 0.555(2) 0.122(14) Uiso 0.50 1 d PD H 1
H612 H 0.1962 0.9396 0.5755 0.184 Uiso 0.50 1 calc PR H 1
H613 H 0.2032 1.0389 0.5414 0.184 Uiso 0.50 1 calc PR H 1
H614 H 0.2769 0.9920 0.5758 0.184 Uiso 0.50 1 calc PR H 1
C228 C 0.320(4) 0.862(3) 0.5255(16) 0.071(8) Uiso 0.50 1 d PD H 2
H22A H 0.2879 0.8580 0.4987 0.085 Uiso 0.50 1 calc PR H 2
H22B H 0.3822 0.8302 0.5167 0.085 Uiso 0.50 1 calc PR H 2
C328 C 0.329(3) 0.961(3) 0.5193(15) 0.071(8) Uiso 0.50 1 d PD H 2
C428 C 0.234(4) 1.015(5) 0.527(3) 0.122(14) Uiso 0.50 1 d PD H 2
H42G H 0.1987 0.9906 0.5612 0.184 Uiso 0.50 1 calc PR H 2
H42H H 0.2030 1.0117 0.5005 0.184 Uiso 0.50 1 calc PR H 2
H42I H 0.2392 1.0783 0.5255 0.184 Uiso 0.50 1 calc PR H 2
C528 C 0.381(5) 0.996(3) 0.465(2) 0.122(14) Uiso 0.50 1 d PD H 2
H52G H 0.3880 1.0588 0.4611 0.184 Uiso 0.50 1 calc PR H 2
H52H H 0.3476 0.9904 0.4396 0.184 Uiso 0.50 1 calc PR H 2
H52I H 0.4410 0.9599 0.4593 0.184 Uiso 0.50 1 calc PR H 2
C628 C 0.379(5) 0.972(6) 0.559(3) 0.122(14) Uiso 0.50 1 d PD H 2
H62G H 0.3425 0.9549 0.5938 0.184 Uiso 0.50 1 calc PR H 2
H62H H 0.3898 1.0342 0.5530 0.184 Uiso 0.50 1 calc PR H 2
H62I H 0.4373 0.9324 0.5562 0.184 Uiso 0.50 1 calc PR H 2

loop_
_atom_site_aniso_label
_atom_site_aniso_U_11
_atom_site_aniso_U_22
_atom_site_aniso_U_33
_atom_site_aniso_U_23
_atom_site_aniso_U_13
_atom_site_aniso_U_12
Mn1 0.071(9) 0.065(9) 0.036(5) -0.020(7) -0.029(7) 0.033(9)
Mn2 0.055(8) 0.043(9) 0.034(5) -0.011(6) -0.025(6) 0.010(9)
Mn3 0.038(8) 0.031(8) 0.054(5) 0.002(6) -0.022(6) -0.005(9)
Mn4 0.067(8) 0.058(9) 0.065(5) -0.032(6) -0.034(6) 0.028(9)
Mn5 0.094(11) 0.067(11) 0.076(6) -0.037(8) -0.034(8) 0.040(11)
Mn6 0.107(9) 0.090(9) 0.064(5) -0.045(7) -0.055(7) 0.047(9)
Mn7 0.075(8) 0.082(9) 0.070(5) -0.041(7) -0.047(6) 0.035(9)
Mn8 0.105(9) 0.048(8) 0.101(6) -0.035(7) -0.081(7) 0.049(9)
Mn9 0.098(9) 0.093(9) 0.068(5) -0.047(7) -0.057(7) 0.044(9)
Mn10 0.072(8) 0.076(9) 0.049(4) -0.027(6) -0.039(6) 0.030(8)
Mn11 0.080(9) 0.081(9) 0.073(5) -0.016(7) -0.056(7) 0.036(9)
Mn12 0.072(11) 0.058(11) 0.096(6) -0.029(8) -0.046(8) 0.034(11)

loop_
_atom_type_symbol
_atom_type_description
_atom_type_scat_dispersion_real
_atom_type_scat_dispersion_imag
_atom_type_scat_source
C C 0.0005 0.0007 'International Tables Vol C Tables 4.2.6.8 and 6.1.1.4'
H H 0.0000 0.0000 'International Tables Vol C Tables 4.2.6.8 and 6.1.1.4'
N N 0.0015 0.0014 'International Tables Vol C Tables 4.2.6.8 and 6.1.1.4'
O O 0.0034 0.0025 'International Tables Vol C Tables 4.2.6.8 and 6.1.1.4'
Mn Mn 0.2230 0.3472 'International Tables Vol C Tables 4.2.6.8 and 6.1.1.4'

loop_
_geom_angle_atom_site_label_1
_geom_angle_atom_site_label_2
_geom_angle_atom_site_label_3
_geom_angle
_geom_angle_site_symmetry_1
_geom_angle_site_symmetry_3
_geom_angle_publ_flag
O17 Mn1 O124 171.6(9) . . ?
O17 Mn1 O108 92.6(12) . . ?
O124 Mn1 O108 93.3(12) . . ?
O17 Mn1 O107 94.9(13) . . ?
O124 Mn1 O107 91.5(12) . . ?
O108 Mn1 O107 85.9(9) . . ?
O17 Mn1 O134 91.1(13) . . ?
O124 Mn1 O134 82.3(13) . . ?
O108 Mn1 O134 171.5(17) . . ?
O107 Mn1 O134 101.4(9) . . ?
O17 Mn1 O123 91.2(11) . . ?
O124 Mn1 O123 82.3(13) . . ?
O108 Mn1 O123 95.7(9) . . ?
O107 Mn1 O123 173.6(14) . . ?
O134 Mn1 O123 76.5(10) . . ?
O17 Mn1 Mn7 87.3(7) . . ?
O124 Mn1 Mn7 101.1(6) . . ?
O108 Mn1 Mn7 42.6(9) . . ?
O107 Mn1 Mn7 44.5(5) . . ?
O134 Mn1 Mn7 145.4(10) . . ?
O123 Mn1 Mn7 138.0(5) . . ?
O17 Mn1 Mn2 132.0(7) . . ?
O124 Mn1 Mn2 42.1(8) . . ?
O108 Mn1 Mn2 89.7(12) . . ?
O107 Mn1 Mn2 133.1(10) . . ?
O134 Mn1 Mn2 82.1(14) . . ?
O123 Mn1 Mn2 41.0(10) . . ?
Mn7 Mn1 Mn2 123.3(3) . . ?
O17 Mn1 Mn4 131.1(6) . . ?
O124 Mn1 Mn4 43.1(5) . . ?
O108 Mn1 Mn4 136.2(11) . . ?
O107 Mn1 Mn4 90.9(7) . . ?
O134 Mn1 Mn4 40.4(10) . . ?
O123 Mn1 Mn4 83.6(7) . . ?
Mn7 Mn1 Mn4 127.05(18) . . ?
Mn2 Mn1 Mn4 61.6(3) . . ?
O17 Mn1 Mn3 88.2(6) . . ?
O124 Mn1 Mn3 83.3(7) . . ?
O108 Mn1 Mn3 134.7(8) . . ?
O107 Mn1 Mn3 139.1(5) . . ?
O134 Mn1 Mn3 37.8(8) . . ?
O123 Mn1 Mn3 39.0(5) . . ?
Mn7 Mn1 Mn3 174.6(2) . . ?
Mn2 Mn1 Mn3 58.3(2) . . ?
Mn4 Mn1 Mn3 58.35(17) . . ?
O209 Mn2 O115 93.8(13) . . ?
O209 Mn2 O208 84.8(9) . . ?
O115 Mn2 O208 91.0(12) . . ?
O209 Mn2 O123 90.3(12) . . ?
O115 Mn2 O123 172.3(8) . . ?
O208 Mn2 O123 95.8(12) . . ?
O209 Mn2 O124 173.5(15) . . ?
O115 Mn2 O124 92.7(10) . . ?
O208 Mn2 O124 95.7(9) . . ?
O123 Mn2 O124 83.2(13) . . ?
O209 Mn2 O234 99.6(8) . . ?
O115 Mn2 O234 94.3(11) . . ?
O208 Mn2 O234 172.8(18) . . ?
O123 Mn2 O234 78.5(11) . . ?
O124 Mn2 O234 79.3(9) . . ?
O209 Mn2 Mn9 43.6(5) . . ?
O115 Mn2 Mn9 86.4(7) . . ?
O208 Mn2 Mn9 42.1(9) . . ?
O123 Mn2 Mn9 101.0(6) . . ?
O124 Mn2 Mn9 137.7(5) . . ?
O234 Mn2 Mn9 143.0(8) . . ?
O209 Mn2 Mn3 88.9(8) . . ?
O115 Mn2 Mn3 131.9(6) . . ?
O208 Mn2 Mn3 137.0(11) . . ?
O123 Mn2 Mn3 41.5(5) . . ?
O124 Mn2 Mn3 86.2(8) . . ?
O234 Mn2 Mn3 38.2(8) . . ?
Mn9 Mn2 Mn3 124.50(18) . . ?
O209 Mn2 Mn1 132.7(11) . . ?
O115 Mn2 Mn1 133.5(7) . . ?
O208 Mn2 Mn1 91.3(12) . . ?
O123 Mn2 Mn1 43.1(8) . . ?
O124 Mn2 Mn1 40.9(10) . . ?
O234 Mn2 Mn1 81.6(11) . . ?
Mn9 Mn2 Mn1 123.5(3) . . ?
Mn3 Mn2 Mn1 62.8(3) . . ?
O209 Mn2 Mn4 137.6(5) . . ?
O115 Mn2 Mn4 89.6(6) . . ?
O208 Mn2 Mn4 137.4(8) . . ?
O123 Mn2 Mn4 83.0(7) . . ?
O124 Mn2 Mn4 41.7(4) . . ?
O234 Mn2 Mn4 38.1(7) . . ?
Mn9 Mn2 Mn4 175.9(4) . . ?
Mn3 Mn2 Mn4 59.06(19) . . ?
Mn1 Mn2 Mn4 59.3(3) . . ?
O234 Mn3 O134 78.5(12) . . ?
O234 Mn3 O311 86.5(11) . . ?
O134 Mn3 O311 96.9(9) . . ?
O234 Mn3 O123 83.2(11) . . ?
O134 Mn3 O123 79.7(10) . . ?
O311 Mn3 O123 169.6(13) . . ?
O234 Mn3 O118 178.1(14) . . ?
O134 Mn3 O118 99.7(16) . . ?
O311 Mn3 O118 94.0(11) . . ?
O123 Mn3 O118 96.3(11) . . ?
O234 Mn3 O310 91.1(14) . . ?
O134 Mn3 O310 169.1(15) . . ?
O311 Mn3 O310 85.7(10) . . ?
O123 Mn3 O310 95.9(10) . . ?
O118 Mn3 O310 90.7(11) . . ?
O234 Mn3 Mn11 94.8(8) . . ?
O134 Mn3 Mn11 138.5(5) . . ?
O311 Mn3 Mn11 41.6(8) . . ?
O123 Mn3 Mn11 140.8(10) . . ?
O118 Mn3 Mn11 86.7(7) . . ?
O310 Mn3 Mn11 44.9(5) . . ?
O234 Mn3 Mn2 43.4(5) . . ?
O134 Mn3 Mn2 83.7(10) . . ?
O311 Mn3 Mn2 129.1(12) . . ?
O123 Mn3 Mn2 41.1(11) . . ?
O118 Mn3 Mn2 136.4(6) . . ?
O310 Mn3 Mn2 86.4(8) . . ?
Mn11 Mn3 Mn2 119.2(4) . . ?
O234 Mn3 Mn4 38.8(9) . . ?
O134 Mn3 Mn4 40.5(12) . . ?
O311 Mn3 Mn4 86.0(5) . . ?
O123 Mn3 Mn4 85.1(5) . . ?
O118 Mn3 Mn4 139.4(10) . . ?
O310 Mn3 Mn4 129.7(10) . . ?
Mn11 Mn3 Mn4 117.1(3) . . ?
Mn2 Mn3 Mn4 62.00(19) . . ?
O234 Mn3 Mn1 81.4(8) . . ?
O134 Mn3 Mn1 39.4(5) . . ?
O311 Mn3 Mn1 136.1(8) . . ?
O123 Mn3 Mn1 40.5(9) . . ?
O118 Mn3 Mn1 97.0(8) . . ?
O310 Mn3 Mn1 136.2(5) . . ?
Mn11 Mn3 Mn1 175.9(3) . . ?
Mn2 Mn3 Mn1 58.8(2) . . ?
Mn4 Mn3 Mn1 58.90(17) . . ?
O234 Mn4 O134 76.9(12) . . ?
O234 Mn4 O112 98.4(14) . . ?
O134 Mn4 O112 175.0(13) . . ?
O234 Mn4 O405 102.2(8) . . ?
O134 Mn4 O405 89.3(11) . . ?
O112 Mn4 O405 93.5(12) . . ?
O234 Mn4 O124 81.8(8) . . ?
O134 Mn4 O124 81.8(10) . . ?
O112 Mn4 O124 95.8(11) . . ?
O405 Mn4 O124 169.2(18) . . ?
O234 Mn4 O406 170.4(14) . . ?
O134 Mn4 O406 94.0(15) . . ?
O112 Mn4 O406 90.5(11) . . ?
O405 Mn4 O406 80.6(10) . . ?
O124 Mn4 O406 93.9(9) . . ?
O234 Mn4 Mn3 37.4(11) . . ?
O134 Mn4 Mn3 40.4(10) . . ?
O112 Mn4 Mn3 135.2(9) . . ?
O405 Mn4 Mn3 91.7(5) . . ?
O124 Mn4 Mn3 85.5(4) . . ?
O406 Mn4 Mn3 134.1(10) . . ?
O234 Mn4 Mn1 83.7(8) . . ?
O134 Mn4 Mn1 42.1(5) . . ?
O112 Mn4 Mn1 136.3(5) . . ?
O405 Mn4 Mn1 129.0(12) . . ?
O124 Mn4 Mn1 40.9(10) . . ?
O406 Mn4 Mn1 87.4(7) . . ?
Mn3 Mn4 Mn1 62.75(17) . . ?
O234 Mn4 Mn5 144.9(5) . . ?
O134 Mn4 Mn5 98.6(10) . . ?
O112 Mn4 Mn5 86.3(8) . . ?
O405 Mn4 Mn5 42.6(7) . . ?
O124 Mn4 Mn5 132.6(8) . . ?
O406 Mn4 Mn5 38.8(5) . . ?
Mn3 Mn4 Mn5 124.6(3) . . ?
Mn1 Mn4 Mn5 116.5(4) . . ?
O234 Mn4 Mn2 41.5(4) . . ?
O134 Mn4 Mn2 81.2(9) . . ?
O112 Mn4 Mn2 94.1(8) . . ?
O405 Mn4 Mn2 143.7(7) . . ?
O124 Mn4 Mn2 40.8(8) . . ?
O406 Mn4 Mn2 134.7(5) . . ?
Mn3 Mn4 Mn2 58.95(18) . . ?
Mn1 Mn4 Mn2 59.1(2) . . ?
Mn5 Mn4 Mn2 173.4(3) . . ?
O406 Mn5 O211 177.4(8) . . ?
O406 Mn5 O405 83.3(9) . . ?
O211 Mn5 O405 94.1(8) . . ?
O406 Mn5 O19 92.4(14) . . ?
O211 Mn5 O19 87.4(14) . . ?
O405 Mn5 O19 97.6(12) . . ?
O406 Mn5 O110 92.5(7) . . ?
O211 Mn5 O110 90.1(7) . . ?
O405 Mn5 O110 169.1(17) . . ?
O19 Mn5 O110 92.6(15) . . ?
O406 Mn5 O212 90.9(14) . . ?
O211 Mn5 O212 89.2(14) . . ?
O405 Mn5 O212 78.1(13) . . ?
O19 Mn5 O212 174.3(8) . . ?
O110 Mn5 O212 92.0(14) . . ?
O406 Mn5 Mn4 43.4(9) . . ?
O211 Mn5 Mn4 134.1(9) . . ?
O405 Mn5 Mn4 40.8(5) . . ?
O19 Mn5 Mn4 103.4(6) . . ?
O110 Mn5 Mn4 132.7(6) . . ?
O212 Mn5 Mn4 75.9(6) . . ?
O406 Mn6 O18 174.4(7) . . ?
O406 Mn6 O107 96.0(9) . . ?
O18 Mn6 O107 89.6(9) . . ?
O406 Mn6 O210 87.5(10) . . ?
O18 Mn6 O210 86.8(10) . . ?
O107 Mn6 O210 174.4(8) . . ?
O406 Mn6 O29 86.5(12) . . ?
O18 Mn6 O29 92.7(12) . . ?
O107 Mn6 O29 98.6(11) . . ?
O210 Mn6 O29 85.8(12) . . ?
O406 Mn6 O6 84.7(13) . . ?
O18 Mn6 O6 94.9(10) . . ?
O107 Mn6 O6 94.4(12) . . ?
O210 Mn6 O6 81.7(13) . . ?
O29 Mn6 O6 164.9(8) . . ?
O108 Mn7 O28 176.3(9) . . ?
O108 Mn7 O107 84.2(9) . . ?
O28 Mn7 O107 92.8(10) . . ?
O108 Mn7 O15 96.3(9) . . ?
O28 Mn7 O15 86.2(9) . . ?
O107 Mn7 O15 167.3(13) . . ?
O108 Mn7 O16 99.5(12) . . ?
O28 Mn7 O16 83.2(11) . . ?
O107 Mn7 O16 102.3(10) . . ?
O15 Mn7 O16 90.2(9) . . ?
O108 Mn7 O27 86.4(10) . . ?
O28 Mn7 O27 91.2(12) . . ?
O107 Mn7 O27 86.0(9) . . ?
O15 Mn7 O27 81.4(9) . . ?
O16 Mn7 O27 170.2(8) . . ?
O108 Mn7 Mn1 41.9(5) . . ?
O28 Mn7 Mn1 134.7(6) . . ?
O107 Mn7 Mn1 43.4(7) . . ?
O15 Mn7 Mn1 133.5(6) . . ?
O16 Mn7 Mn1 112.3(8) . . ?
O27 Mn7 Mn1 77.3(6) . . ?
O108 Mn8 O13 172.0(8) . . ?
O108 Mn8 O208 97.6(11) . . ?
O13 Mn8 O208 85.8(13) . . ?
O108 Mn8 O25 88.7(12) . . ?
O13 Mn8 O25 88.0(11) . . ?
O208 Mn8 O25 173.7(12) . . ?
O108 Mn8 O14 92.9(10) . . ?
O13 Mn8 O14 94.2(11) . . ?
O208 Mn8 O14 92.0(8) . . ?
O25 Mn8 O14 86.9(8) . . ?
O108 Mn8 O26 92.4(10) . . ?
O13 Mn8 O26 80.2(11) . . ?
O208 Mn8 O26 91.3(10) . . ?
O25 Mn8 O26 89.2(9) . . ?
O14 Mn8 O26 173.3(10) . . ?
O208 Mn9 O209 81.0(9) . . ?
O208 Mn9 O114 176.2(10) . . ?
O209 Mn9 O114 96.7(9) . . ?
O208 Mn9 O23 93.8(9) . . ?
O209 Mn9 O23 173.4(6) . . ?
O114 Mn9 O23 88.3(9) . . ?
O208 Mn9 O24 94.1(12) . . ?
O209 Mn9 O24 91.9(10) . . ?
O114 Mn9 O24 89.0(9) . . ?
O23 Mn9 O24 92.6(10) . . ?
O208 Mn9 O215 82.7(11) . . ?
O209 Mn9 O215 88.2(9) . . ?
O114 Mn9 O215 94.3(11) . . ?
O23 Mn9 O215 87.0(10) . . ?
O24 Mn9 O215 176.7(10) . . ?
O208 Mn9 Mn2 41.4(5) . . ?
O209 Mn9 Mn2 40.4(7) . . ?
O114 Mn9 Mn2 135.8(4) . . ?
O23 Mn9 Mn2 133.7(6) . . ?
O24 Mn9 Mn2 100.3(7) . . ?
O215 Mn9 Mn2 77.7(6) . . ?
O310 Mn10 O209 93.9(11) . . ?
O310 Mn10 O117 90.4(10) . . ?
O209 Mn10 O117 171.2(7) . . ?
O310 Mn10 O214 176.3(6) . . ?
O209 Mn10 O214 89.8(11) . . ?
O117 Mn10 O214 85.9(10) . . ?
O310 Mn10 O116 93.2(11) . . ?
O209 Mn10 O116 99.1(9) . . ?
O117 Mn10 O116 88.4(10) . . ?
O214 Mn10 O116 86.2(11) . . ?
O310 Mn10 O10 90.5(13) . . ?
O209 Mn10 O10 90.5(9) . . ?
O117 Mn10 O10 81.7(9) . . ?
O214 Mn10 O10 89.5(11) . . ?
O116 Mn10 O10 169.4(9) . . ?
O311 Mn11 O217 177.3(12) . . ?
O311 Mn11 O310 86.9(9) . . ?
O217 Mn11 O310 91.6(8) . . ?
O311 Mn11 O213 94.4(8) . . ?
O217 Mn11 O213 87.1(8) . . ?
O310 Mn11 O213 178.5(14) . . ?
O311 Mn11 O216 88.9(12) . . ?
O217 Mn11 O216 93.4(12) . . ?
O310 Mn11 O216 93.5(12) . . ?
O213 Mn11 O216 85.9(11) . . ?
O311 Mn11 O218 87.4(13) . . ?
O217 Mn11 O218 90.2(11) . . ?
O310 Mn11 O218 85.4(12) . . ?
O213 Mn11 O218 95.3(11) . . ?
O216 Mn11 O218 176.3(9) . . ?
O311 Mn11 Mn3 42.1(5) . . ?
O217 Mn11 Mn3 135.9(5) . . ?
O310 Mn11 Mn3 45.6(9) . . ?
O213 Mn11 Mn3 135.8(8) . . ?
O216 Mn11 Mn3 98.3(7) . . ?
O218 Mn11 Mn3 78.4(6) . . ?
O113 Mn12 O311 89.8(7) . . ?
O113 Mn12 O111 85.9(8) . . ?
O311 Mn12 O111 173.5(15) . . ?
O113 Mn12 O405 173.2(12) . . ?
O311 Mn12 O405 94.6(8) . . ?
O111 Mn12 O405 89.2(8) . . ?
O113 Mn12 O121 96.2(13) . . ?
O311 Mn12 O121 90.2(14) . . ?
O111 Mn12 O121 95.1(16) . . ?
O405 Mn12 O121 89.1(13) . . ?
O113 Mn12 O120 90.5(12) . . ?
O311 Mn12 O120 90.2(15) . . ?
O111 Mn12 O120 85.0(16) . . ?
O405 Mn12 O120 84.2(14) . . ?
O121 Mn12 O120 173.3(7) . . ?
Mn6 O107 Mn1 129.7(17) . . ?
Mn6 O107 Mn7 124.6(8) . . ?
Mn1 O107 Mn7 92.1(8) . . ?
Mn1 O108 Mn8 131.5(19) . . ?
Mn1 O108 Mn7 95.5(11) . . ?
Mn8 O108 Mn7 122.4(7) . . ?
Mn2 O123 Mn3 97.4(13) . . ?
Mn2 O123 Mn1 95.9(7) . . ?
Mn3 O123 Mn1 100.5(11) . . ?
Mn1 O124 Mn2 97.0(7) . . ?
Mn1 O124 Mn4 96.0(13) . . ?
Mn2 O124 Mn4 97.5(9) . . ?
Mn3 O134 Mn4 99(2) . . ?
Mn3 O134 Mn1 102.8(11) . . ?
Mn4 O134 Mn1 97.5(12) . . ?
Mn2 O208 Mn9 96.5(10) . . ?
Mn2 O208 Mn8 130(2) . . ?
Mn9 O208 Mn8 125.3(8) . . ?
Mn2 O209 Mn10 133.4(13) . . ?
Mn2 O209 Mn9 96.0(7) . . ?
Mn10 O209 Mn9 129.3(10) . . ?
Mn3 O234 Mn4 103.8(19) . . ?
Mn3 O234 Mn2 98.3(9) . . ?
Mn4 O234 Mn2 100.4(7) . . ?
Mn10 O310 Mn11 126.7(19) . . ?
Mn10 O310 Mn3 134.2(9) . . ?
Mn11 O310 Mn3 89.5(11) . . ?
Mn11 O311 Mn3 96.3(10) . . ?
Mn11 O311 Mn12 131.9(12) . . ?
Mn3 O311 Mn12 131.2(12) . . ?
Mn4 O405 Mn12 128.7(9) . . ?
Mn4 O405 Mn5 96.6(8) . . ?
Mn12 O405 Mn5 128.5(17) . . ?
Mn5 O406 Mn6 130.7(18) . . ?
Mn5 O406 Mn4 97.8(10) . . ?
Mn6 O406 Mn4 129.6(8) . . ?
C13 O13 Mn8 134.9(17) . . ?
C13 O23 Mn9 131.7(16) . . ?
O23 C13 O13 123.3(14) . . ?
O23 C13 C231 124(6) . . ?
O13 C13 C231 104(6) . . ?
O23 C13 C23 114(2) . . ?
O13 C13 C23 122(2) . . ?
C231 C13 C23 25(5) . . ?
C33 C23 C13 116(2) . . ?
C23 C33 C43 109.6(11) . . ?
C23 C33 C63 110.2(12) . . ?
C43 C33 C63 109.4(12) . . ?
C23 C33 C53 108.6(11) . . ?
C43 C33 C53 109.7(12) . . ?
C63 C33 C53 109.4(12) . . ?
C331 C231 C13 102(6) . . ?
C431 C331 C231 109.7(12) . . ?
C431 C331 C631 109.5(12) . . ?
C231 C331 C631 109.4(12) . . ?
C431 C331 C531 109.3(12) . . ?
C231 C331 C531 109.4(12) . . ?
C631 C331 C531 109.5(12) . . ?
C14 O14 Mn8 135.2(13) . . ?
C14 O24 Mn9 132.4(12) . . ?
O24 C14 O14 122.5(12) . . ?
O24 C14 C24 120.2(12) . . ?
O14 C14 C24 116.8(12) . . ?
C14 C24 C34 117.2(11) . . ?
C24 C34 C64 109.1(10) . . ?
C24 C34 C44 110.0(10) . . ?
C64 C34 C44 109.1(9) . . ?
C24 C34 C54 111.7(10) . . ?
C64 C34 C54 108.6(8) . . ?
C44 C34 C54 108.3(8) . . ?
C15 O15 Mn7 124.1(15) . . ?
C15 O25 Mn8 142.0(14) . . ?
O25 C15 O15 123.1(14) . . ?
O25 C15 C251 100(3) . . ?
O15 C15 C251 137(3) . . ?
O25 C15 C25 139(3) . . ?
O15 C15 C25 90(2) . . ?
C251 C15 C25 55(3) . . ?
C35 C25 C15 115(3) . . ?
C25 C35 C45 109.7(12) . . ?
C25 C35 C65 109.6(12) . . ?
C45 C35 C65 109.6(12) . . ?
C25 C35 C55 109.3(12) . . ?
C45 C35 C55 109.6(12) . . ?
C65 C35 C55 109.2(12) . . ?
C15 C251 C351 108.4(19) . . ?
C451 C351 C551 110.9(13) . . ?
C451 C351 C251 109.1(12) . . ?
C551 C351 C251 110.0(13) . . ?
C451 C351 C651 109.4(13) . . ?
C551 C351 C651 108.3(12) . . ?
C251 C351 C651 109.1(12) . . ?
C16 O16 Mn7 130.5(13) . . ?
C16 O26 Mn8 128.3(19) . . ?
O26 C16 O16 124.2(12) . . ?
O26 C16 C26 119.1(12) . . ?
O16 C16 C26 116.5(11) . . ?
C16 C26 C36 128.9(18) . . ?
C16 C26 C361 122.1(16) . . ?
C36 C26 C361 38.7(7) . . ?
C56 C36 C26 109.7(8) . . ?
C56 C36 C46 109.7(10) . . ?
C26 C36 C46 109.3(7) . . ?
C56 C36 C66 109.8(11) . . ?
C26 C36 C66 109.0(8) . . ?
C46 C36 C66 109.2(11) . . ?
C46 C361 C56 109.8(10) . . ?
C46 C361 C26 109.4(7) . . ?
C56 C361 C26 109.5(8) . . ?
C46 C361 C661 109.5(11) . . ?
C56 C361 C661 109.6(11) . . ?
C26 C361 C661 109.0(7) . . ?
C361 C46 C36 38.7(7) . . ?
C36 C56 C361 38.7(7) . . ?
C17 O17 Mn1 126.8(12) . . ?
C17 O27 Mn7 124.4(15) . . ?
O27 C17 O17 123.5(12) . . ?
O27 C17 C27 120.1(12) . . ?
O17 C17 C27 116.4(11) . . ?
C17 C27 C37 115.0(11) . . ?
C27 C37 C67 108.5(10) . . ?
C27 C37 C57 112.1(10) . . ?
C67 C37 C57 109.3(9) . . ?
C27 C37 C47 109.5(11) . . ?
C67 C37 C47 109.0(9) . . ?
C57 C37 C47 108.4(9) . . ?
C18 O18 Mn6 138.7(14) . . ?
C18 O28 Mn7 127.5(15) . . ?
O28 C18 O18 123.3(13) . . ?
O28 C18 C28 119.8(12) . . ?
O18 C18 C28 116.6(11) . . ?
C18 C28 C38 115.2(11) . . ?
C28 C38 C48 110.0(10) . . ?
C28 C38 C68 108.4(10) . . ?
C48 C38 C68 109.1(9) . . ?
C28 C38 C58 112.0(11) . . ?
C48 C38 C58 108.5(9) . . ?
C68 C38 C58 108.9(9) . . ?
C19 O19 Mn5 119.9(12) . . ?
C19 O29 Mn6 135.4(16) . . ?
O29 C19 O19 124.3(12) . . ?
O29 C19 C29 119.3(12) . . ?
O19 C19 C29 116.5(11) . . ?
C19 C29 C39 114.1(11) . . ?
C29 C39 C49 109.6(11) . . ?
C29 C39 C69 108.0(11) . . ?
C49 C39 C69 109.3(9) . . ?
C29 C39 C59 112.0(11) . . ?
C49 C39 C59 108.9(9) . . ?
C69 C39 C59 109.1(9) . . ?
C110 O110 Mn5 125.6(17) . . ?
C110 O210 Mn6 134.3(13) . . ?
O210 C110 O110 123.1(13) . . ?
O210 C110 C210 118.6(13) . . ?
O110 C110 C210 115.9(13) . . ?
C110 C210 C310 137(4) . . ?
C110 C210 C320 135(4) . . ?
C310 C210 C320 88(3) . . ?
C210 C310 C610 109.5(7) . . ?
C210 C310 C510 109.6(7) . . ?
C610 C310 C510 109.5(7) . . ?
C210 C310 C410 109.5(7) . . ?
C610 C310 C410 109.4(7) . . ?
C510 C310 C410 109.3(7) . . ?
C210 C320 C720 109.6(7) . . ?
C210 C320 C620 109.6(7) . . ?
C720 C320 C620 0(10) . . ?
C210 C320 C520 109.5(7) . . ?
C720 C320 C520 110(10) . . ?
C620 C320 C520 109.5(7) . . ?
C210 C320 C920 109.5(7) . . ?
C720 C320 C920 109.5(7) . . ?
C620 C320 C920 109(10) . . ?
C520 C320 C920 0(10) . . ?
C210 C320 C420 109.4(7) . . ?
C720 C320 C420 109(10) . . ?
C620 C320 C420 109.4(7) . . ?
C520 C320 C420 109.4(7) . . ?
C920 C320 C420 109(10) . . ?
C210 C320 C820 109.4(7) . . ?
C720 C320 C820 109.4(7) . . ?
C620 C320 C820 109(10) . . ?
C520 C320 C820 109(10) . . ?
C920 C320 C820 109.4(7) . . ?
C420 C320 C820 0(10) . . ?
C111 O111 Mn12 139.6(12) . . ?
C111 O211 Mn5 135.0(12) . . ?
O211 C111 O111 123.2(13) . . ?
O211 C111 C211 119.8(11) . . ?
O111 C111 C211 115.9(11) . . ?
C111 C211 C311 115.3(12) . . ?
C211 C311 C511 112.6(11) . . ?
C211 C311 C611 108.6(11) . . ?
C511 C311 C611 109.0(9) . . ?
C211 C311 C411 108.9(10) . . ?
C511 C311 C411 109.0(9) . . ?
C611 C311 C411 108.7(9) . . ?
C112 O112 Mn4 126.6(15) . . ?
C112 O212 Mn5 125.3(14) . . ?
O212 C112 O112 123.2(13) . . ?
O212 C112 C212 119.2(11) . . ?
O112 C112 C212 116.5(12) . . ?
C112 C212 C312 114.5(10) . . ?
C212 C312 C622 110.3(7) . . ?
C212 C312 C612 110.0(7) . . ?
C622 C312 C612 124(5) . . ?
C212 C312 C422 110.0(7) . . ?
C622 C312 C422 109.3(7) . . ?
C612 C312 C422 19(7) . . ?
C212 C312 C412 109.9(7) . . ?
C622 C312 C412 19(7) . . ?
C612 C312 C412 109.1(7) . . ?
C422 C312 C412 92(7) . . ?
C212 C312 C512 109.9(7) . . ?
C622 C312 C512 92(7) . . ?
C612 C312 C512 109.0(7) . . ?
C422 C312 C512 124(5) . . ?
C412 C312 C512 109.0(7) . . ?
C212 C312 C522 109.5(7) . . ?
C622 C312 C522 109.0(7) . . ?
C612 C312 C522 92(7) . . ?
C422 C312 C522 108.7(7) . . ?
C412 C312 C522 125(5) . . ?
C512 C312 C522 19(7) . . ?
C113 O113 Mn12 134.2(16) . . ?
C113 O213 Mn11 131.5(15) . . ?
O213 C113 O113 124.0(12) . . ?
O213 C113 C213 119.2(12) . . ?
O113 C113 C213 116.5(11) . . ?
C113 C213 C313 115.1(11) . . ?
C213 C313 C513 112.5(11) . . ?
C213 C313 C413 109.9(11) . . ?
C513 C313 C413 108.5(9) . . ?
C213 C313 C613 108.2(11) . . ?
C513 C313 C613 108.9(9) . . ?
C413 C313 C613 108.8(9) . . ?
C114 O114 Mn9 131.3(11) . . ?
C114 O214 Mn10 138.3(15) . . ?
O214 C114 O114 124.1(12) . . ?
O214 C114 C214 118.7(11) . . ?
O114 C114 C214 117.2(11) . . ?
C114 C214 C314 114.4(11) . . ?
C214 C314 C514 112.2(10) . . ?
C214 C314 C414 109.1(10) . . ?
C514 C314 C414 109.6(9) . . ?
C214 C314 C614 108.5(10) . . ?
C514 C314 C614 109.0(8) . . ?
C414 C314 C614 108.5(9) . . ?
C115 O115 Mn2 128.0(12) . . ?
C115 O215 Mn9 123.4(15) . . ?
O215 C115 O115 123.2(12) . . ?
O215 C115 C215 119.9(12) . . ?
O115 C115 C215 116.8(11) . . ?
C115 C215 C315 115.5(11) . . ?
C215 C315 C615 108.6(11) . . ?
C215 C315 C515 111.9(11) . . ?
C615 C315 C515 109.2(9) . . ?
C215 C315 C415 109.3(10) . . ?
C615 C315 C415 109.0(9) . . ?
C515 C315 C415 108.9(9) . . ?
C116 O116 Mn10 126(2) . . ?
C116 O216 Mn11 126.8(16) . . ?
O216 C116 O116 122.7(13) . . ?
O216 C116 C216 118.6(12) . . ?
O116 C116 C216 116.0(12) . . ?
C116 C216 C316 114.1(11) . . ?
C216 C316 C516 112.2(11) . . ?
C216 C316 C416 109.0(11) . . ?
C516 C316 C416 109.2(9) . . ?
C216 C316 C616 107.8(11) . . ?
C516 C316 C616 109.1(9) . . ?
C416 C316 C616 109.5(9) . . ?
C117 O117 Mn10 131.7(11) . . ?
C117 O217 Mn11 135.7(12) . . ?
O217 C117 O117 124.0(11) . . ?
O217 C117 C217 119.1(11) . . ?
O117 C117 C217 116.9(11) . . ?
C117 C217 C317 114.5(11) . . ?
C217 C317 C417 109.0(10) . . ?
C217 C317 C617 108.6(11) . . ?
C417 C317 C617 109.0(9) . . ?
C217 C317 C517 111.7(11) . . ?
C417 C317 C517 109.5(9) . . ?
C617 C317 C517 109.0(9) . . ?
C118 O118 Mn3 128(2) . . ?
C118 O218 Mn11 124.5(15) . . ?
O218 C118 O118 122.3(15) . . ?
O218 C118 C228 112(3) . . ?
O118 C118 C228 125(3) . . ?
O218 C118 C218 126(3) . . ?
O118 C118 C218 112(3) . . ?
C228 C118 C218 14(3) . . ?
C318 C218 C118 106(3) . . ?
C218 C318 C418 109.6(12) . . ?
C218 C318 C618 109.8(12) . . ?
C418 C318 C618 109.6(12) . . ?
C218 C318 C518 108.8(12) . . ?
C418 C318 C518 109.5(12) . . ?
C618 C318 C518 109.6(12) . . ?
C118 C228 C328 122(4) . . ?
C628 C328 C228 109.7(12) . . ?
C628 C328 C528 109.8(12) . . ?
C228 C328 C528 109.2(12) . . ?
C628 C328 C428 109.5(12) . . ?
C228 C328 C428 109.4(12) . . ?
C528 C328 C428 109.3(12) . . ?

loop_
_geom_bond_atom_site_label_1
_geom_bond_atom_site_label_2
_geom_bond_distance
_geom_bond_site_symmetry_2
_geom_bond_publ_flag
Mn1 O17 1.85(3) . ?
Mn1 O124 1.86(4) . ?
Mn1 O108 1.860(14) . ?
Mn1 O107 1.91(2) . ?
Mn1 O134 1.907(16) . ?
Mn1 O123 1.93(3) . ?
Mn1 Mn7 2.771(7) . ?
Mn1 Mn2 2.815(13) . ?
Mn1 Mn4 2.819(9) . ?
Mn1 Mn3 2.927(7) . ?
Mn2 O209 1.81(2) . ?
Mn2 O115 1.84(3) . ?
Mn2 O208 1.849(15) . ?
Mn2 O123 1.85(4) . ?
Mn2 O124 1.90(3) . ?
Mn2 O234 1.944(15) . ?
Mn2 Mn9 2.778(8) . ?
Mn2 Mn3 2.799(9) . ?
Mn2 Mn4 2.885(8) . ?
Mn3 O234 1.75(3) . ?
Mn3 O134 1.84(3) . ?
Mn3 O311 1.857(17) . ?
Mn3 O123 1.871(15) . ?
Mn3 O118 1.90(4) . ?
Mn3 O310 1.97(3) . ?
Mn3 Mn11 2.753(7) . ?
Mn3 Mn4 2.802(5) . ?
Mn4 O234 1.81(2) . ?
Mn4 O134 1.84(4) . ?
Mn4 O112 1.85(3) . ?
Mn4 O405 1.857(19) . ?
Mn4 O124 1.936(14) . ?
Mn4 O406 1.96(3) . ?
Mn4 Mn5 2.825(9) . ?
Mn5 O406 1.786(16) . ?
Mn5 O211 1.883(16) . ?
Mn5 O405 1.93(2) . ?
Mn5 O19 2.05(3) . ?
Mn5 O110 2.06(2) . ?
Mn5 O212 2.17(3) . ?
Mn6 O406 1.85(3) . ?
Mn6 O18 1.85(2) . ?
Mn6 O107 1.885(15) . ?
Mn6 O210 1.940(18) . ?
Mn6 O29 2.10(3) . ?
Mn6 O6 2.41(4) . ?
Mn7 O108 1.88(3) . ?
Mn7 O28 1.91(3) . ?
Mn7 O107 1.944(15) . ?
Mn7 O15 1.97(2) . ?
Mn7 O16 2.09(2) . ?
Mn7 O27 2.18(3) . ?
Mn8 O108 1.88(3) . ?
Mn8 O13 1.89(3) . ?
Mn8 O208 1.90(3) . ?
Mn8 O25 2.03(3) . ?
Mn8 O14 2.105(17) . ?
Mn8 O26 2.19(2) . ?
Mn9 O208 1.87(3) . ?
Mn9 O209 1.925(16) . ?
Mn9 O114 1.93(2) . ?
Mn9 O23 1.94(2) . ?
Mn9 O24 2.07(2) . ?
Mn9 O215 2.18(3) . ?
Mn10 O310 1.77(4) . ?
Mn10 O209 1.888(14) . ?
Mn10 O117 1.931(14) . ?
Mn10 O214 1.97(3) . ?
Mn10 O116 2.19(3) . ?
Mn10 O10 2.20(3) . ?
Mn11 O311 1.84(3) . ?
Mn11 O217 1.88(2) . ?
Mn11 O310 1.944(16) . ?
Mn11 O213 1.953(17) . ?
Mn11 O216 2.13(3) . ?
Mn11 O218 2.21(4) . ?
Mn12 O113 1.891(18) . ?
Mn12 O311 1.890(19) . ?
Mn12 O111 1.905(18) . ?
Mn12 O405 1.909(16) . ?
Mn12 O121 2.15(5) . ?
Mn12 O120 2.29(6) . ?
O13 C13 1.301(11) . ?
O23 C13 1.227(11) . ?
C13 C231 1.501(9) . ?
C13 C23 1.501(9) . ?
C23 C33 1.496(8) . ?
C33 C43 1.500(8) . ?
C33 C63 1.500(8) . ?
C33 C53 1.501(8) . ?
C231 C331 1.500(8) . ?
C331 C431 1.500(8) . ?
C331 C631 1.500(8) . ?
C331 C531 1.501(8) . ?
O14 C14 1.306(11) . ?
O24 C14 1.224(11) . ?
C14 C24 1.464(13) . ?
C24 C34 1.481(11) . ?
C34 C64 1.529(9) . ?
C34 C44 1.530(9) . ?
C34 C54 1.532(9) . ?
O15 C15 1.304(11) . ?
O25 C15 1.225(11) . ?
C15 C251 1.500(9) . ?
C15 C25 1.501(9) . ?
C25 C35 1.499(8) . ?
C35 C45 1.499(8) . ?
C35 C65 1.501(8) . ?
C35 C55 1.501(8) . ?
C251 C351 1.50(2) . ?
C351 C451 1.497(9) . ?
C351 C551 1.498(9) . ?
C351 C651 1.505(9) . ?
O16 C16 1.302(11) . ?
O26 C16 1.223(11) . ?
C16 C26 1.468(13) . ?
C26 C36 1.500(8) . ?
C26 C361 1.502(8) . ?
C36 C56 1.498(8) . ?
C36 C46 1.502(8) . ?
C36 C66 1.502(8) . ?
C361 C46 1.499(8) . ?
C361 C56 1.500(8) . ?
C361 C661 1.503(8) . ?
O17 C17 1.303(11) . ?
O27 C17 1.223(11) . ?
C17 C27 1.469(13) . ?
C27 C37 1.484(11) . ?
C37 C67 1.528(9) . ?
C37 C57 1.531(9) . ?
C37 C47 1.531(9) . ?
O18 C18 1.302(11) . ?
O28 C18 1.224(11) . ?
C18 C28 1.468(13) . ?
C28 C38 1.483(11) . ?
C38 C48 1.528(9) . ?
C38 C68 1.530(9) . ?
C38 C58 1.531(9) . ?
O19 C19 1.302(11) . ?
O29 C19 1.223(11) . ?
C19 C29 1.471(13) . ?
C29 C39 1.486(11) . ?
C39 C49 1.528(9) . ?
C39 C69 1.528(9) . ?
C39 C59 1.531(9) . ?
O110 C110 1.304(11) . ?
O210 C110 1.227(11) . ?
C110 C210 1.470(13) . ?
C210 C310 1.498(8) . ?
C210 C320 1.499(7) . ?
C310 C610 1.500(8) . ?
C310 C510 1.501(8) . ?
C310 C410 1.501(8) . ?
C320 C720 1.500(8) . ?
C320 C620 1.500(8) . ?
C320 C520 1.500(8) . ?
C320 C920 1.500(8) . ?
C320 C420 1.501(8) . ?
C320 C820 1.501(8) . ?
O111 C111 1.303(11) . ?
O211 C111 1.226(11) . ?
C111 C211 1.467(13) . ?
C211 C311 1.484(11) . ?
C311 C511 1.528(9) . ?
C311 C611 1.529(10) . ?
C311 C411 1.530(9) . ?
O112 C112 1.304(11) . ?
O212 C112 1.225(11) . ?
C112 C212 1.469(13) . ?
C212 C312 1.487(9) . ?
C312 C622 1.501(8) . ?
C312 C612 1.503(8) . ?
C312 C422 1.503(8) . ?
C312 C412 1.503(8) . ?
C312 C512 1.504(8) . ?
C312 C522 1.507(8) . ?
O113 C113 1.299(11) . ?
O213 C113 1.222(11) . ?
C113 C213 1.471(13) . ?
C213 C313 1.482(11) . ?
C313 C513 1.530(9) . ?
C313 C413 1.530(10) . ?
C313 C613 1.531(10) . ?
O114 C114 1.302(11) . ?
O214 C114 1.224(11) . ?
C114 C214 1.470(13) . ?
C214 C314 1.485(11) . ?
C314 C514 1.528(9) . ?
C314 C414 1.529(9) . ?
C314 C614 1.530(9) . ?
O115 C115 1.301(11) . ?
O215 C115 1.223(10) . ?
C115 C215 1.467(13) . ?
C215 C315 1.482(11) . ?
C315 C615 1.529(9) . ?
C315 C515 1.530(9) . ?
C315 C415 1.530(9) . ?
O116 C116 1.305(11) . ?
O216 C116 1.226(11) . ?
C116 C216 1.475(13) . ?
C216 C316 1.487(11) . ?
C316 C516 1.528(9) . ?
C316 C416 1.528(9) . ?
C316 C616 1.530(9) . ?
O117 C117 1.304(11) . ?
O217 C117 1.224(11) . ?
C117 C217 1.468(13) . ?
C217 C317 1.485(11) . ?
C317 C417 1.528(9) . ?
C317 C617 1.529(10) . ?
C317 C517 1.531(9) . ?
O118 C118 1.304(11) . ?
O218 C118 1.225(11) . ?
C118 C228 1.499(9) . ?
C118 C218 1.500(9) . ?
C218 C318 1.500(8) . ?
C318 C418 1.500(8) . ?
C318 C618 1.500(8) . ?
C318 C518 1.501(8) . ?
C228 C328 1.500(8) . ?
C328 C628 1.499(8) . ?
C328 C528 1.501(8) . ?
C328 C428 1.502(8) . ?
